data_2101159
loop_
_publ_author_name
'Burkhardt, U.'
'Grin, Yu.'
'Ellner, M.'
'Peters, K.'

_publ_section_title
;
 Structure refinement of the iron--aluminium phase with the approximate
 composition Fe~2~Al~5~
;
_journal_issue 3
_journal_name_full 'Acta Crystallographica Section B'
_journal_page_first 313
_journal_page_last 316
_journal_paper_doi 10.1107/S0108768193013989
_journal_volume 50
_journal_year 1994
_chemical_formula_sum 'Al5 Fe2'
_chemical_formula_weight 246.6
_symmetry_cell_setting orthorhombic
_symmetry_space_group_name_Hall '-C 2c 2'
_symmetry_space_group_name_H-M 'C m c m'
_cell_angle_alpha 90
_cell_angle_beta 90
_cell_angle_gamma 90
_cell_formula_units_Z 2
_cell_length_a 7.6559(8)
_cell_length_b 6.4154(6)
_cell_length_c 4.2184(4)
_cell_volume 207.19(4)
_diffrn_radiation_type Mo
_diffrn_radiation_wavelength .71073
_exptl_absorpt_coefficient_mu 8.2
_exptl_crystal_density_diffrn 3.950(10)
_exptl_crystal_density_meas 4.200(10)
_exptl_crystal_F_000 234
_cod_data_source_file se0133.cif
_cod_data_source_block se0133a
_cod_original_cell_volume 207.19(6)
_cod_database_code 2101159

loop_
_atom_site_label
_atom_site_fract_x
_atom_site_fract_y
_atom_site_fract_z
Fe .0 .82770(10) .25
Al1 .1880(2) .1467(2) .25
Al2 .0 .5 .0
Al3 .5 .034(2) .830(7)

loop_
_geom_bond_atom_site_label_1
_geom_bond_atom_site_label_2
_geom_bond_distance
Fe Al3 2.34(2)
Fe Al2 2.3520(10)
Fe Al1 2.502(2)
Fe Al1 2.5590(10)
Fe Al3 2.59(2)
Fe Al1 2.656(2)
Fe Fe 3.0550(10)
Fe Al3 3.09(3)
Al1 Fe 2.502(2)
Al1 Al3 2.530(10)
Al1 Fe 2.5590(10)
Al1 Fe 2.656(2)
Al1 Al1 2.6660(10)
Al1 Al3 2.676(8)
Al1 Al2 2.776(2)
Al1 Al1 2.827(2)
Al1 Al1 2.878(2)
Al1 Al2 2.884(2)
Al1 Al3 3.06(2)
Al2 Al3 .75(3)
Al2 Al3 1.41(3)
Al2 Al2 2.1092(4)
Al2 Fe 2.3520(10)
Al2 Al1 2.776(2)
Al2 Al3 2.84(6)
Al2 Al1 2.884(2)
Al3 Al3 .67(9)
Al3 Al2 .75(6)
Al3 Al2 1.41(6)
Al3 Al3 1.50(8)
Al3 Al3 2.15(8)
Al3 Fe 2.35(2)
Al3 Al1 2.530(10)
Al3 Fe 2.59(2)
Al3 Al1 2.676(8)
Al3 Al3 2.82(4)
Al3 Al2 2.84(3)
Al3 Al1 3.06(2)
Al3 Fe 3.09(3)
